data_7233169
loop_
_publ_author_name
'Gusev, Alexey'
'Braga, Elena'
'Zamnius, Ekaterina'
'Kiskin, Mikhail'
'Kryukova, Mariya'
'Baryshnikova, Alina'
'Minaev, Boris'
'Baryshnikov, Gleb'
'\%Agren, Hans'
'Linert, Wolfgang'

_publ_section_title
;
 Structure and excitation-dependent emission of novel zinc complexes with
 pyridyltriazoles
;
_journal_issue 38
_journal_name_full 'RSC Advances'
_journal_page_first 22143
_journal_paper_doi 10.1039/C9RA02491C
_journal_volume 9
_journal_year 2019
_chemical_formula_sum 'C26 H20 Cl4 N8 Zn2'
_chemical_formula_weight 717.04
_space_group_crystal_system monoclinic
_space_group_IT_number 11
_space_group_name_Hall '-P 2yb'
_space_group_name_H-M_alt 'P 1 21/m 1'
_symmetry_space_group_name_Hall '-P 2yb'
_symmetry_space_group_name_H-M 'P 1 21/m 1'
_atom_sites_solution_hydrogens geom
_audit_creation_method SHELXL-2014/6
_audit_update_record
;
2019-05-07 deposited with the CCDC.    2019-07-08 downloaded from the CCDC.
;
_cell_angle_alpha 90
_cell_angle_beta 95.287(11)
_cell_angle_gamma 90
_cell_formula_units_Z 1
_cell_length_a 8.859(3)
_cell_length_b 7.160(2)
_cell_length_c 11.567(4)
_cell_measurement_reflns_used 1982
_cell_measurement_temperature 150(2)
_cell_measurement_theta_max 25.89
_cell_measurement_theta_min 2.78
_cell_volume 730.6(4)
_computing_cell_refinement 'Bruker SAINT'
_computing_data_collection 'Bruker APEX2'
_computing_data_reduction 'Bruker SAINT'
_computing_molecular_graphics 'Bruker SHELXTL'
_computing_publication_material 'Bruker SHELXTL'
_computing_structure_refinement 'SHELXL-2014/6 (Sheldrick, 2014)'
_computing_structure_solution 'SHELXS-97 (Sheldrick, 1990)'
_diffrn_ambient_temperature 150(2)
_diffrn_measured_fraction_theta_full 0.992
_diffrn_measured_fraction_theta_max 0.991
_diffrn_measurement_device_type 'Bruker APEX-II CCD'
_diffrn_measurement_method '\f and \w scans'
_diffrn_radiation_type MoK\a
_diffrn_radiation_wavelength 0.71073
_diffrn_reflns_av_R_equivalents 0.0465
_diffrn_reflns_av_unetI/netI 0.0459
_diffrn_reflns_Laue_measured_fraction_full 0.992
_diffrn_reflns_Laue_measured_fraction_max 0.991
_diffrn_reflns_limit_h_max 11
_diffrn_reflns_limit_h_min -10
_diffrn_reflns_limit_k_max 8
_diffrn_reflns_limit_k_min -8
_diffrn_reflns_limit_l_max 14
_diffrn_reflns_limit_l_min -14
_diffrn_reflns_number 6090
_diffrn_reflns_point_group_measured_fraction_full 0.992
_diffrn_reflns_point_group_measured_fraction_max 0.991
_diffrn_reflns_theta_full 25.242
_diffrn_reflns_theta_max 26.390
_diffrn_reflns_theta_min 2.776
_diffrn_source 'fine-focus sealed tube'
_exptl_absorpt_coefficient_mu 2.040
_exptl_absorpt_correction_T_max 0.7454
_exptl_absorpt_correction_T_min 0.5794
_exptl_absorpt_correction_type multi-scan
_exptl_absorpt_process_details
;
 SADABS 2016/2: Krause, L., Herbst-Irmer, R., Sheldrick G.M. & Stalke D.,
 J. Appl. Cryst. 48 (2015) 3-10
;
_exptl_crystal_colour colourless
_exptl_crystal_density_diffrn 1.630
_exptl_crystal_description plate
_exptl_crystal_F_000 360
_exptl_crystal_size_max 0.120
_exptl_crystal_size_mid 0.050
_exptl_crystal_size_min 0.020
_refine_diff_density_max 1.869
_refine_diff_density_min -0.558
_refine_diff_density_rms 0.130
_refine_ls_extinction_method none
_refine_ls_goodness_of_fit_ref 0.992
_refine_ls_hydrogen_treatment constr
_refine_ls_matrix_type full
_refine_ls_number_parameters 118
_refine_ls_number_reflns 1595
_refine_ls_number_restraints 0
_refine_ls_restrained_S_all 0.992
_refine_ls_R_factor_all 0.0695
_refine_ls_R_factor_gt 0.0549
_refine_ls_shift/su_max 0.000
_refine_ls_shift/su_mean 0.000
_refine_ls_structure_factor_coef Fsqd
_refine_ls_weighting_details 'w=1/[\s^2^(Fo^2^)+(0.0781P)^2^+3.1761P] where P=(Fo^2^+2Fc^2^)/3'
_refine_ls_weighting_scheme calc
_refine_ls_wR_factor_gt 0.1381
_refine_ls_wR_factor_ref 0.1466
_reflns_Friedel_coverage 0.000
_reflns_number_gt 1304
_reflns_number_total 1595
_reflns_threshold_expression 'I > 2\s(I)'
_cod_data_source_file c9ra02491c2.cif
_cod_data_source_block znp
_cod_original_cell_volume 730.5(4)
_cod_database_code 7233169
_shelx_space_group_comment
;
The symmetry employed for this shelxl refinement is uniquely defined
by the following loop, which should always be used as a source of
symmetry information in preference to the above space-group names.
They are only intended as comments.
;
_shelx_estimated_absorpt_t_min 0.792
_shelx_estimated_absorpt_t_max 0.960
_shelxl_version_number 2014/6

loop_
_space_group_symop_operation_xyz
'x, y, z'
'-x, y+1/2, -z'
'-x, -y, -z'
'x, -y-1/2, z'

loop_
_atom_site_label
_atom_site_type_symbol
_atom_site_fract_x
_atom_site_fract_y
_atom_site_fract_z
_atom_site_U_iso_or_equiv
_atom_site_adp_type
_atom_site_occupancy
_atom_site_site_symmetry_order
_atom_site_calc_flag
_atom_site_refinement_flags_posn
_atom_site_refinement_flags_adp
_atom_site_refinement_flags_occupancy
Zn1 Zn 0.43350(9) 0.7500 0.75817(7) 0.0219(3) Uani 1 2 d S T P
N1 N 0.6585(6) 0.7500 0.8236(5) 0.0251(13) Uani 1 2 d S T P
N2 N 0.5319(6) 0.7500 0.6037(5) 0.0260(13) Uani 1 2 d S T P
N3 N 0.7576(8) 0.7500 0.5296(6) 0.069(3) Uani 1 2 d S T P
N4 N 0.6405(8) 0.7500 0.4443(6) 0.082(4) Uani 1 2 d S T P
H4B H 0.6523 0.7500 0.3696 0.098 Uiso 1 2 calc R U P
C1 C 0.7142(10) 0.7500 0.9348(7) 0.040(2) Uani 1 2 d S T P
H1A H 0.6456 0.7500 0.9933 0.048 Uiso 1 2 calc R U P
C2 C 0.8655(10) 0.7500 0.9674(8) 0.052(3) Uani 1 2 d S T P
H2A H 0.9010 0.7500 1.0475 0.062 Uiso 1 2 calc R U P
C3 C 0.9671(9) 0.7500 0.8849(7) 0.0387(19) Uani 1 2 d S T P
H3A H 1.0731 0.7500 0.9071 0.046 Uiso 1 2 calc R U P
C4 C 0.9133(8) 0.7500 0.7694(6) 0.0277(16) Uani 1 2 d S T P
H4A H 0.9810 0.7500 0.7104 0.033 Uiso 1 2 calc R U P
C5 C 0.7606(8) 0.7500 0.7421(6) 0.0247(15) Uani 1 2 d S T P
C6 C 0.6860(8) 0.7500 0.6233(6) 0.0349(19) Uani 1 2 d S T P
C7 C 0.5059(9) 0.7500 0.4875(7) 0.046(2) Uani 1 2 d S T P
C8 C 0.3588(9) 0.7500 0.4183(7) 0.043(2) Uani 1 2 d S T P
C9 C 0.3474(9) 0.7500 0.2981(6) 0.0270(15) Uani 1 2 d S T P
H9A H 0.4376 0.7500 0.2596 0.032 Uiso 1 2 calc R U P
C10 C 0.2107(9) 0.7500 0.2333(7) 0.0325(17) Uani 1 2 d S T P
H10A H 0.2060 0.7500 0.1509 0.039 Uiso 1 2 calc R U P
C11 C 0.0783(8) 0.7500 0.2894(7) 0.043(2) Uani 1 2 d S T P
H11A H -0.0179 0.7500 0.2457 0.052 Uiso 1 2 calc R U P
C12 C 0.0878(11) 0.7500 0.4074(9) 0.095(6) Uani 1 2 d S T P
H12A H -0.0026 0.7500 0.4457 0.115 Uiso 1 2 calc R U P
C13 C 0.2276(11) 0.7500 0.4732(9) 0.100(6) Uani 1 2 d S T P
H13A H 0.2323 0.7500 0.5555 0.120 Uiso 1 2 calc R U P
Cl1 Cl 0.30579(14) 0.49522(17) 0.79372(11) 0.0311(3) Uani 1 1 d . . .

loop_
_atom_site_aniso_label
_atom_site_aniso_U_11
_atom_site_aniso_U_22
_atom_site_aniso_U_33
_atom_site_aniso_U_23
_atom_site_aniso_U_13
_atom_site_aniso_U_12
Zn1 0.0174(4) 0.0261(5) 0.0231(4) 0.000 0.0069(3) 0.000
N1 0.019(3) 0.025(3) 0.032(3) 0.000 0.003(2) 0.000
N2 0.018(3) 0.042(4) 0.019(3) 0.000 0.002(2) 0.000
N3 0.025(4) 0.162(11) 0.021(3) 0.000 0.002(3) 0.000
N4 0.020(3) 0.208(13) 0.018(3) 0.000 0.002(3) 0.000
C1 0.033(4) 0.061(6) 0.027(4) 0.000 0.011(3) 0.000
C2 0.037(5) 0.093(8) 0.026(4) 0.000 0.000(4) 0.000
C3 0.029(4) 0.054(5) 0.032(4) 0.000 -0.001(3) 0.000
C4 0.028(4) 0.033(4) 0.024(4) 0.000 0.009(3) 0.000
C5 0.020(3) 0.032(4) 0.022(3) 0.000 0.000(3) 0.000
C6 0.017(3) 0.068(6) 0.020(4) 0.000 0.004(3) 0.000
C7 0.022(4) 0.092(8) 0.025(4) 0.000 0.005(3) 0.000
C8 0.025(4) 0.073(6) 0.029(4) 0.000 0.001(3) 0.000
C9 0.028(4) 0.029(4) 0.026(4) 0.000 0.012(3) 0.000
C10 0.028(4) 0.044(5) 0.026(4) 0.000 0.005(3) 0.000
C11 0.015(3) 0.080(7) 0.034(4) 0.000 -0.005(3) 0.000
C12 0.021(5) 0.229(19) 0.036(5) 0.000 0.004(4) 0.000
C13 0.023(5) 0.25(2) 0.030(5) 0.000 0.002(4) 0.000
Cl1 0.0336(7) 0.0257(6) 0.0365(7) -0.0009(5) 0.0160(5) -0.0055(5)

loop_
_atom_type_symbol
_atom_type_description
_atom_type_scat_dispersion_real
_atom_type_scat_dispersion_imag
_atom_type_scat_source
C C 0.0033 0.0016 'International Tables Vol C Tables 4.2.6.8 and 6.1.1.4'
H H 0.0000 0.0000 'International Tables Vol C Tables 4.2.6.8 and 6.1.1.4'
N N 0.0061 0.0033 'International Tables Vol C Tables 4.2.6.8 and 6.1.1.4'
Cl Cl 0.1484 0.1585 'International Tables Vol C Tables 4.2.6.8 and 6.1.1.4'
Zn Zn 0.2839 1.4301 'International Tables Vol C Tables 4.2.6.8 and 6.1.1.4'

loop_
_geom_angle_atom_site_label_1
_geom_angle_atom_site_label_2
_geom_angle_atom_site_label_3
_geom_angle
_geom_angle_site_symmetry_3
N2 Zn1 N1 81.2(2) .
N2 Zn1 Cl1 115.30(8) .
N1 Zn1 Cl1 115.22(8) .
N2 Zn1 Cl1 115.30(7) 4_575
N1 Zn1 Cl1 115.22(8) 4_575
Cl1 Zn1 Cl1 111.64(8) 4_575
C1 N1 C5 117.1(6) .
C1 N1 Zn1 127.7(5) .
C5 N1 Zn1 115.2(5) .
C6 N2 C7 104.0(6) .
C6 N2 Zn1 110.7(4) .
C7 N2 Zn1 145.2(5) .
C6 N3 N4 101.8(7) .
C7 N4 N3 112.1(7) .
C7 N4 H4B 124.0 .
N3 N4 H4B 124.0 .
N1 C1 C2 122.3(7) .
N1 C1 H1A 118.8 .
C2 C1 H1A 118.8 .
C3 C2 C1 120.1(8) .
C3 C2 H2A 120.0 .
C1 C2 H2A 120.0 .
C4 C3 C2 119.0(8) .
C4 C3 H3A 120.5 .
C2 C3 H3A 120.5 .
C3 C4 C5 118.3(7) .
C3 C4 H4A 120.9 .
C5 C4 H4A 120.9 .
N1 C5 C4 123.2(6) .
N1 C5 C6 112.1(6) .
C4 C5 C6 124.7(6) .
N3 C6 N2 114.8(7) .
N3 C6 C5 124.4(7) .
N2 C6 C5 120.8(6) .
N4 C7 N2 107.3(7) .
N4 C7 C8 125.2(8) .
N2 C7 C8 127.5(7) .
C13 C8 C9 118.5(8) .
C13 C8 C7 119.7(8) .
C9 C8 C7 121.8(7) .
C10 C9 C8 122.1(7) .
C10 C9 H9A 119.0 .
C8 C9 H9A 119.0 .
C9 C10 C11 119.1(7) .
C9 C10 H10A 120.4 .
C11 C10 H10A 120.4 .
C12 C11 C10 119.4(7) .
C12 C11 H11A 120.3 .
C10 C11 H11A 120.3 .
C11 C12 C13 121.2(9) .
C11 C12 H12A 119.4 .
C13 C12 H12A 119.4 .
C8 C13 C12 119.7(9) .
C8 C13 H13A 120.2 .
C12 C13 H13A 120.2 .

loop_
_geom_bond_atom_site_label_1
_geom_bond_atom_site_label_2
_geom_bond_distance
_geom_bond_site_symmetry_2
Zn1 N2 2.059(6) .
Zn1 N1 2.066(6) .
Zn1 Cl1 2.2049(14) .
Zn1 Cl1 2.2049(14) 4_575
N1 C1 1.335(10) .
N1 C5 1.365(9) .
N2 C6 1.363(9) .
N2 C7 1.343(10) .
N3 C6 1.304(10) .
N3 N4 1.365(10) .
N4 C7 1.334(10) .
N4 H4B 0.8800 .
C1 C2 1.359(12) .
C1 H1A 0.9500 .
C2 C3 1.371(12) .
C2 H2A 0.9500 .
C3 C4 1.376(11) .
C3 H3A 0.9500 .
C4 C5 1.361(10) .
C4 H4A 0.9500 .
C5 C6 1.469(10) .
C7 C8 1.465(11) .
C8 C13 1.374(13) .
C8 C9 1.384(11) .
C9 C10 1.364(10) .
C9 H9A 0.9500 .
C10 C11 1.392(11) .
C10 H10A 0.9500 .
C11 C12 1.360(13) .
C11 H11A 0.9500 .
C12 C13 1.392(13) .
C12 H12A 0.9500 .
C13 H13A 0.9500 .
